data_2020723
loop_
_publ_author_name
'Girisha, Marisiddaiah'
'Sagar, Belakavadi K.'
'Yathirajan, Hemmige S.'
'Rathore, Ravindranath S.'
'Glidewell, Christopher'

_publ_section_title
;
 Three closely related 1-(naphthalen-2-yl)prop-2-en-1-ones:
 pseudosymmetry, disorder and supramoleular assembly mediated by
 C---H&#x00B7;&#x00B7;&#x00B7;\p and C---Br&#x00B7;&#x00B7;&#x00B7;\p
 interactions
;
_journal_coeditor_code SK3650
_journal_issue 2
_journal_name_full 'Acta Crystallographica Section C'
_journal_page_first 115
_journal_page_last 120
_journal_paper_doi 10.1107/S205322961700105X
_journal_volume 73
_journal_year 2017
_chemical_formula_iupac 'C19 H13 F O'
_chemical_formula_moiety 'C19 H13 F O'
_chemical_formula_sum 'C19 H13 F O'
_chemical_formula_weight 276.29
_chemical_name_systematic
;
3-(4-Fluorophenyl)-1-(naphthalen-2-yl)prop-2-en-1-one
;
_space_group_crystal_system triclinic
_space_group_IT_number 2
_space_group_name_Hall '-P 1'
_space_group_name_H-M_alt 'P -1'
_symmetry_space_group_name_Hall '-P 1'
_symmetry_space_group_name_H-M 'P -1'
_atom_sites_solution_hydrogens geom
_audit_creation_method SHELXL-2014
_cell_angle_alpha 96.249(3)
_cell_angle_beta 96.752(3)
_cell_angle_gamma 90.796(3)
_cell_formula_units_Z 4
_cell_length_a 7.6678(4)
_cell_length_b 11.5007(5)
_cell_length_c 15.7874(8)
_cell_measurement_reflns_used 6071
_cell_measurement_temperature 296(2)
_cell_measurement_theta_max 27.177
_cell_measurement_theta_min 1.307
_cell_volume 1373.84(12)
_computing_cell_refinement
;
APEX2 (Bruker, 2012)
;
_computing_data_collection
;
APEX2 (Bruker, 2012)
;
_computing_data_reduction
;
SAINT-Plus (Bruker, 2012)
;
_computing_molecular_graphics
;
PLATON (Spek, 2009)
;
_computing_publication_material
;
SHELXL2014 (Sheldrick, 2015) and PLATON (Spek, 2009)
;
_computing_structure_refinement
;
SHELXL2014 (Sheldrick, 2015)
;
_computing_structure_solution
;
SHELXS86 (Sheldrick, 2008)
;
_diffrn_ambient_temperature 296(2)
_diffrn_measured_fraction_theta_full 1.000
_diffrn_measured_fraction_theta_max 1.000
_diffrn_measurement_device_type 'Bruker Kappa APEXII'
_diffrn_measurement_method '\f and \w scans'
_diffrn_radiation_type MoK\a
_diffrn_radiation_wavelength 0.71073
_diffrn_reflns_av_R_equivalents 0.0319
_diffrn_reflns_limit_h_max 9
_diffrn_reflns_limit_h_min -9
_diffrn_reflns_limit_k_max 14
_diffrn_reflns_limit_k_min -14
_diffrn_reflns_limit_l_max 19
_diffrn_reflns_limit_l_min -19
_diffrn_reflns_number 25027
_diffrn_reflns_theta_full 25.242
_diffrn_reflns_theta_max 26.549
_diffrn_reflns_theta_min 1.782
_diffrn_standards_decay_% 0
_diffrn_standards_interval_count 0
_diffrn_standards_interval_time 0
_diffrn_standards_number 0
_exptl_absorpt_coefficient_mu 0.090
_exptl_absorpt_correction_T_max 0.973
_exptl_absorpt_correction_T_min 0.960
_exptl_absorpt_correction_type multi-scan
_exptl_absorpt_process_details
;
(SADABS; Bruker, 2012)
;
_exptl_crystal_colour colourless
_exptl_crystal_density_diffrn 1.336
_exptl_crystal_description block
_exptl_crystal_F_000 576
_exptl_crystal_size_max 0.410
_exptl_crystal_size_mid 0.320
_exptl_crystal_size_min 0.300
_refine_diff_density_max 0.212
_refine_diff_density_min -0.190
_refine_ls_extinction_method none
_refine_ls_goodness_of_fit_ref 1.055
_refine_ls_hydrogen_treatment constr
_refine_ls_matrix_type full
_refine_ls_number_parameters 379
_refine_ls_number_reflns 5721
_refine_ls_number_restraints 0
_refine_ls_restrained_S_all 1.055
_refine_ls_R_factor_all 0.1211
_refine_ls_R_factor_gt 0.0548
_refine_ls_shift/su_max 0.000
_refine_ls_shift/su_mean 0.000
_refine_ls_structure_factor_coef Fsqd
_refine_ls_weighting_details 'w=1/[\s^2^(Fo^2^)+(0.0648P)^2^+0.5614P] where P=(Fo^2^+2Fc^2^)/3'
_refine_ls_weighting_scheme calc
_refine_ls_wR_factor_gt 0.1353
_refine_ls_wR_factor_ref 0.1821
_reflns_number_gt 3046
_reflns_number_total 5721
_reflns_threshold_expression 'I > 2\s(I)'
_cod_data_source_file sk3650sup1.cif
_cod_data_source_block I
_cod_database_code 2020723
_shelx_space_group_comment
;
The symmetry employed for this shelxl refinement is uniquely defined
by the following loop, which should always be used as a source of
symmetry information in preference to the above space-group names.
They are only intended as comments.
;
_shelx_estimated_absorpt_t_min 0.964
_shelx_estimated_absorpt_t_max 0.973
_shelxl_version_number 2.014

loop_
_space_group_symop_operation_xyz
'x, y, z'
'-x, -y, -z'

loop_
_atom_site_type_symbol
_atom_site_label
_atom_site_fract_x
_atom_site_fract_y
_atom_site_fract_z
_atom_site_U_iso_or_equiv
_atom_site_adp_type
_atom_site_calc_flag
_atom_site_occupancy
C C11 0.2636(3) 0.49245(19) 0.46846(15) 0.0455(6) Uani d 1
O O11 0.2606(3) 0.59900(14) 0.46856(12) 0.0680(6) Uani d 1
C C12 0.2197(3) 0.4364(2) 0.54308(16) 0.0538(7) Uani d 1
H H12 0.1913 0.3568 0.5362 0.065 Uiso calc 1
C C13 0.2193(3) 0.49594(19) 0.61931(16) 0.0458(6) Uani d 1
H H13 0.2513 0.5749 0.6237 0.055 Uiso calc 1
C C111 0.2880(3) 0.45775(18) 0.31358(15) 0.0407(5) Uani d 1
H H111 0.2416 0.5313 0.3088 0.049 Uiso calc 1
C C112 0.3106(3) 0.41720(18) 0.39246(15) 0.0421(5) Uani d 1
C C113 0.3852(3) 0.30607(19) 0.39978(16) 0.0473(6) Uani d 1
H H113 0.4006 0.2773 0.4529 0.057 Uiso calc 1
C C114 0.4342(3) 0.24143(19) 0.32976(17) 0.0488(6) Uani d 1
H H114 0.4852 0.1695 0.3361 0.059 Uiso calc 1
C C115 0.4574(3) 0.2146(2) 0.17426(18) 0.0532(6) Uani d 1
H H115 0.5056 0.1414 0.1788 0.064 Uiso calc 1
C C116 0.4343(4) 0.2558(2) 0.09649(19) 0.0648(8) Uani d 1
H H116 0.4684 0.2113 0.0487 0.078 Uiso calc 1
C C117 0.3594(4) 0.3650(2) 0.08786(18) 0.0643(7) Uani d 1
H H117 0.3434 0.3926 0.0343 0.077 Uiso calc 1
C C118 0.3100(3) 0.4308(2) 0.15763(16) 0.0530(6) Uani d 1
H H118 0.2602 0.5031 0.1512 0.064 Uiso calc 1
C C119 0.3332(3) 0.39099(18) 0.23947(15) 0.0397(5) Uani d 1
C C120 0.4100(3) 0.28039(18) 0.24811(15) 0.0425(6) Uani d 1
C C131 0.1745(3) 0.45205(18) 0.69754(15) 0.0425(6) Uani d 1
C C132 0.2077(3) 0.5214(2) 0.77522(16) 0.0508(6) Uani d 1
H H132 0.2608 0.5949 0.7768 0.061 Uiso calc 1
C C133 0.1641(4) 0.4845(2) 0.85047(17) 0.0594(7) Uani d 1
H H133 0.1883 0.5316 0.9024 0.071 Uiso calc 1
C C134 0.0843(4) 0.3767(2) 0.84632(18) 0.0589(7) Uani d 1
F F134 0.0381(3) 0.34032(16) 0.91995(11) 0.0930(6) Uani d 1
C C135 0.0490(3) 0.3046(2) 0.77151(17) 0.0536(6) Uani d 1
H H135 -0.0044 0.2313 0.7708 0.064 Uiso calc 1
C C136 0.0938(3) 0.3424(2) 0.69728(17) 0.0488(6) Uani d 1
H H136 0.0701 0.2941 0.6459 0.059 Uiso calc 1
C C21 0.2219(3) 1.00381(19) 0.54713(15) 0.0453(6) Uani d 1
O O21 0.2219(3) 1.10970(14) 0.54542(11) 0.0664(5) Uani d 1
C C22 0.2670(3) 0.9241(2) 0.47339(15) 0.0508(6) Uani d 1
H H22 0.2901 0.8464 0.4804 0.061 Uiso calc 1
C C23 0.2750(3) 0.96147(19) 0.39753(15) 0.0455(6) Uani d 1
H H23 0.2476 1.0393 0.3932 0.055 Uiso calc 1
C C211 0.2104(3) 1.01657(17) 0.70294(14) 0.0398(5) Uani d 1
H H211 0.2589 1.0918 0.7067 0.048 Uiso calc 1
C C212 0.1777(3) 0.95200(18) 0.62421(15) 0.0413(5) Uani d 1
C C213 0.1001(3) 0.83855(19) 0.61895(16) 0.0470(6) Uani d 1
H H213 0.0788 0.7937 0.5659 0.056 Uiso calc 1
C C214 0.0566(3) 0.79453(19) 0.69011(16) 0.0471(6) Uani d 1
H H214 0.0022 0.7209 0.6849 0.057 Uiso calc 1
C C215 0.0533(3) 0.8133(2) 0.84710(17) 0.0533(7) Uani d 1
H H215 -0.0028 0.7404 0.8432 0.064 Uiso calc 1
C C216 0.0963(4) 0.8748(2) 0.92514(18) 0.0639(7) Uani d 1
H H216 0.0723 0.8430 0.9744 0.077 Uiso calc 1
C C217 0.1770(4) 0.9862(2) 0.93198(17) 0.0619(7) Uani d 1
H H217 0.2065 1.0280 0.9857 0.074 Uiso calc 1
C C218 0.2122(3) 1.0334(2) 0.86059(16) 0.0508(6) Uani d 1
H H218 0.2636 1.1079 0.8659 0.061 Uiso calc 1
C C219 0.1722(3) 0.97130(18) 0.77841(14) 0.0391(5) Uani d 1
C C220 0.0922(3) 0.85821(18) 0.77167(15) 0.0406(5) Uani d 1
C C231 0.3216(3) 0.89484(18) 0.32013(14) 0.0407(5) Uani d 1
C C232 0.2893(3) 0.9409(2) 0.24220(16) 0.0497(6) Uani d 1
H H232 0.2392 1.0139 0.2407 0.060 Uiso calc 1
C C233 0.3301(3) 0.8805(2) 0.16714(17) 0.0578(7) Uani d 1
H H233 0.3064 0.9113 0.1150 0.069 Uiso calc 1
C C234 0.4060(4) 0.7744(2) 0.17121(17) 0.0576(7) Uani d 1
F F234 0.4474(3) 0.71518(15) 0.09738(11) 0.0926(6) Uani d 1
C C235 0.4438(3) 0.7263(2) 0.24616(16) 0.0500(6) Uani d 1
H H235 0.4976 0.6544 0.2469 0.060 Uiso calc 1
C C236 0.4009(3) 0.78637(19) 0.32071(16) 0.0466(6) Uani d 1
H H236 0.4250 0.7542 0.3723 0.056 Uiso calc 1

loop_
_atom_site_aniso_label
_atom_site_aniso_U_11
_atom_site_aniso_U_22
_atom_site_aniso_U_33
_atom_site_aniso_U_12
_atom_site_aniso_U_13
_atom_site_aniso_U_23
C11 0.0406(14) 0.0416(13) 0.0530(15) -0.0046(10) -0.0008(11) 0.0067(11)
O11 0.0959(15) 0.0433(10) 0.0657(12) -0.0017(9) 0.0145(10) 0.0047(8)
C12 0.0609(17) 0.0413(13) 0.0590(17) -0.0063(11) 0.0085(13) 0.0034(12)
C13 0.0413(14) 0.0379(12) 0.0581(16) 0.0012(10) 0.0048(11) 0.0066(11)
C111 0.0335(12) 0.0328(11) 0.0558(15) 0.0008(9) 0.0003(10) 0.0104(10)
C112 0.0386(13) 0.0355(11) 0.0513(15) -0.0050(10) 0.0021(11) 0.0053(10)
C113 0.0405(14) 0.0455(13) 0.0557(15) -0.0025(11) -0.0029(11) 0.0145(11)
C114 0.0389(14) 0.0366(12) 0.0710(18) 0.0057(10) 0.0021(12) 0.0104(12)
C115 0.0421(14) 0.0449(13) 0.0724(19) 0.0025(11) 0.0119(13) 0.0004(13)
C116 0.0635(19) 0.0711(18) 0.0595(19) -0.0033(15) 0.0158(14) -0.0033(15)
C117 0.0679(19) 0.0714(18) 0.0541(17) -0.0033(15) 0.0041(14) 0.0133(14)
C118 0.0516(16) 0.0502(14) 0.0574(17) 0.0018(12) 0.0006(13) 0.0126(12)
C119 0.0297(12) 0.0379(11) 0.0510(14) -0.0041(9) 0.0013(10) 0.0069(10)
C120 0.0305(12) 0.0387(12) 0.0581(16) -0.0024(9) 0.0029(11) 0.0065(11)
C131 0.0348(13) 0.0371(11) 0.0553(15) 0.0043(10) 0.0028(11) 0.0056(11)
C132 0.0472(15) 0.0426(13) 0.0625(17) 0.0002(11) 0.0069(12) 0.0053(12)
C133 0.0583(17) 0.0612(16) 0.0557(17) -0.0013(13) 0.0004(13) 0.0008(13)
C134 0.0538(17) 0.0670(17) 0.0590(18) 0.0017(13) 0.0061(13) 0.0217(14)
F134 0.1102(15) 0.1042(13) 0.0695(12) -0.0169(11) 0.0150(10) 0.0292(10)
C135 0.0449(15) 0.0462(13) 0.0703(19) -0.0034(11) 0.0042(13) 0.0128(13)
C136 0.0424(14) 0.0442(12) 0.0592(16) 0.0009(11) 0.0046(12) 0.0053(11)
C21 0.0457(14) 0.0402(12) 0.0480(15) 0.0016(10) -0.0018(11) 0.0038(11)
O21 0.0979(16) 0.0444(10) 0.0589(12) 0.0038(9) 0.0149(10) 0.0084(8)
C22 0.0614(17) 0.0417(13) 0.0499(15) 0.0062(11) 0.0045(12) 0.0096(11)
C23 0.0435(14) 0.0382(12) 0.0553(16) 0.0015(10) 0.0063(11) 0.0066(11)
C211 0.0363(12) 0.0297(10) 0.0533(15) 0.0004(9) 0.0065(10) 0.0030(10)
C212 0.0388(13) 0.0346(11) 0.0501(15) 0.0049(9) 0.0030(11) 0.0054(10)
C213 0.0427(14) 0.0411(12) 0.0535(15) 0.0038(10) -0.0037(11) -0.0011(11)
C214 0.0413(14) 0.0353(11) 0.0640(17) -0.0023(10) 0.0022(12) 0.0070(11)
C215 0.0467(15) 0.0468(13) 0.0702(19) -0.0008(11) 0.0149(13) 0.0156(13)
C216 0.0690(19) 0.0683(17) 0.0595(18) 0.0029(15) 0.0199(15) 0.0162(14)
C217 0.0699(19) 0.0642(17) 0.0516(17) 0.0005(14) 0.0126(14) 0.0015(13)
C218 0.0526(15) 0.0428(13) 0.0567(16) 0.0008(11) 0.0100(12) 0.0004(11)
C219 0.0329(12) 0.0373(11) 0.0476(14) 0.0059(9) 0.0066(10) 0.0038(10)
C220 0.0296(12) 0.0363(11) 0.0559(15) 0.0025(9) 0.0031(10) 0.0069(10)
C231 0.0369(13) 0.0377(11) 0.0480(14) -0.0023(10) 0.0037(10) 0.0083(10)
C232 0.0457(15) 0.0450(13) 0.0607(17) 0.0005(11) 0.0063(12) 0.0167(12)
C233 0.0624(18) 0.0638(16) 0.0497(16) -0.0073(14) 0.0067(13) 0.0189(13)
C234 0.0617(18) 0.0574(16) 0.0555(17) -0.0070(13) 0.0192(14) 0.0020(13)
F234 0.1272(16) 0.0911(12) 0.0633(11) 0.0034(11) 0.0390(11) -0.0037(9)
C235 0.0463(15) 0.0433(13) 0.0622(17) 0.0019(11) 0.0129(12) 0.0065(12)
C236 0.0459(14) 0.0461(13) 0.0486(15) -0.0011(11) 0.0052(11) 0.0098(11)

loop_
_atom_type_symbol
_atom_type_description
_atom_type_scat_dispersion_real
_atom_type_scat_dispersion_imag
_atom_type_scat_source
C C 0.0033 0.0016 'International Tables Vol C Tables 4.2.6.8 and 6.1.1.4'
H H 0.0000 0.0000 'International Tables Vol C Tables 4.2.6.8 and 6.1.1.4'
O O 0.0106 0.0060 'International Tables Vol C Tables 4.2.6.8 and 6.1.1.4'
F F 0.0171 0.0103 'International Tables Vol C Tables 4.2.6.8 and 6.1.1.4'

loop_
_geom_angle_atom_site_label_1
_geom_angle_atom_site_label_2
_geom_angle_atom_site_label_3
_geom_angle
O11 C11 C12 120.9(2)
O11 C11 C112 120.4(2)
C12 C11 C112 118.7(2)
C13 C12 C11 121.9(2)
C13 C12 H12 119.1
C11 C12 H12 119.1
C12 C13 C131 127.4(2)
C12 C13 H13 116.3
C131 C13 H13 116.3
C112 C111 C119 121.8(2)
C112 C111 H111 119.1
C119 C111 H111 119.1
C111 C112 C113 118.9(2)
C111 C112 C11 119.3(2)
C113 C112 C11 121.7(2)
C114 C113 C112 120.4(2)
C114 C113 H113 119.8
C112 C113 H113 119.8
C113 C114 C120 121.7(2)
C113 C114 H114 119.2
C120 C114 H114 119.2
C116 C115 C120 121.3(2)
C116 C115 H115 119.4
C120 C115 H115 119.4
C115 C116 C117 120.3(3)
C115 C116 H116 119.8
C117 C116 H116 119.8
C118 C117 C116 120.2(3)
C118 C117 H117 119.9
C116 C117 H117 119.9
C117 C118 C119 120.9(2)
C117 C118 H118 119.5
C119 C118 H118 119.5
C111 C119 C118 122.7(2)
C111 C119 C120 118.6(2)
C118 C119 C120 118.7(2)
C114 C120 C115 122.9(2)
C114 C120 C119 118.6(2)
C115 C120 C119 118.5(2)
C132 C131 C136 117.8(2)
C132 C131 C13 119.8(2)
C136 C131 C13 122.4(2)
C133 C132 C131 121.8(2)
C133 C132 H132 119.1
C131 C132 H132 119.1
C134 C133 C132 118.0(2)
C134 C133 H133 121.0
C132 C133 H133 121.0
F134 C134 C135 118.9(2)
F134 C134 C133 118.4(3)
C135 C134 C133 122.7(3)
C134 C135 C136 118.6(2)
C134 C135 H135 120.7
C136 C135 H135 120.7
C135 C136 C131 121.2(2)
C135 C136 H136 119.4
C131 C136 H136 119.4
O21 C21 C22 121.3(2)
O21 C21 C212 120.4(2)
C22 C21 C212 118.30(19)
C23 C22 C21 121.2(2)
C23 C22 H22 119.4
C21 C22 H22 119.4
C22 C23 C231 127.5(2)
C22 C23 H23 116.3
C231 C23 H23 116.3
C212 C211 C219 121.39(19)
C212 C211 H211 119.3
C219 C211 H211 119.3
C211 C212 C213 118.9(2)
C211 C212 C21 119.02(19)
C213 C212 C21 122.1(2)
C214 C213 C212 120.9(2)
C214 C213 H213 119.6
C212 C213 H213 119.6
C213 C214 C220 121.2(2)
C213 C214 H214 119.4
C220 C214 H214 119.4
C216 C215 C220 121.0(2)
C216 C215 H215 119.5
C220 C215 H215 119.5
C215 C216 C217 120.2(2)
C215 C216 H216 119.9
C217 C216 H216 119.9
C218 C217 C216 120.3(2)
C218 C217 H217 119.8
C216 C217 H217 119.8
C217 C218 C219 121.1(2)
C217 C218 H218 119.4
C219 C218 H218 119.4
C218 C219 C211 122.6(2)
C218 C219 C220 118.5(2)
C211 C219 C220 118.9(2)
C214 C220 C215 122.5(2)
C214 C220 C219 118.8(2)
C215 C220 C219 118.8(2)
C232 C231 C236 118.0(2)
C232 C231 C23 119.3(2)
C236 C231 C23 122.7(2)
C233 C232 C231 121.3(2)
C233 C232 H232 119.4
C231 C232 H232 119.4
C234 C233 C232 118.3(2)
C234 C233 H233 120.9
C232 C233 H233 120.9
F234 C234 C235 118.8(2)
F234 C234 C233 118.3(2)
C235 C234 C233 122.8(2)
C234 C235 C236 118.6(2)
C234 C235 H235 120.7
C236 C235 H235 120.7
C235 C236 C231 121.0(2)
C235 C236 H236 119.5
C231 C236 H236 119.5

loop_
_geom_bond_atom_site_label_1
_geom_bond_atom_site_label_2
_geom_bond_distance
C11 O11 1.226(3)
C11 C12 1.473(3)
C11 C112 1.484(3)
C12 C13 1.318(3)
C12 H12 0.9300
C13 C131 1.459(3)
C13 H13 0.9300
C111 C112 1.370(3)
C111 C119 1.409(3)
C111 H111 0.9300
C112 C113 1.418(3)
C113 C114 1.357(3)
C113 H113 0.9300
C114 C120 1.403(3)
C114 H114 0.9300
C115 C116 1.357(4)
C115 C120 1.407(3)
C115 H115 0.9300
C116 C117 1.402(4)
C116 H116 0.9300
C117 C118 1.362(3)
C117 H117 0.9300
C118 C119 1.410(3)
C118 H118 0.9300
C119 C120 1.422(3)
C131 C132 1.383(3)
C131 C136 1.396(3)
C132 C133 1.379(3)
C132 H132 0.9300
C133 C134 1.368(4)
C133 H133 0.9300
C134 F134 1.360(3)
C134 C135 1.364(4)
C135 C136 1.372(3)
C135 H135 0.9300
C136 H136 0.9300
C21 O21 1.221(2)
C21 C22 1.478(3)
C21 C212 1.483(3)
C22 C23 1.323(3)
C22 H22 0.9300
C23 C231 1.454(3)
C23 H23 0.9300
C211 C212 1.371(3)
C211 C219 1.411(3)
C211 H211 0.9300
C212 C213 1.416(3)
C213 C214 1.355(3)
C213 H213 0.9300
C214 C220 1.406(3)
C214 H214 0.9300
C215 C216 1.354(3)
C215 C220 1.409(3)
C215 H215 0.9300
C216 C217 1.403(4)
C216 H216 0.9300
C217 C218 1.355(3)
C217 H217 0.9300
C218 C219 1.409(3)
C218 H218 0.9300
C219 C220 1.418(3)
C231 C232 1.389(3)
C231 C236 1.396(3)
C232 C233 1.378(3)
C232 H232 0.9300
C233 C234 1.364(4)
C233 H233 0.9300
C234 F234 1.358(3)
C234 C235 1.363(3)
C235 C236 1.375(3)
C235 H235 0.9300
C236 H236 0.9300

loop_
_geom_hbond_atom_site_label_D
_geom_hbond_atom_site_label_H
_geom_hbond_atom_site_label_A
_geom_hbond_site_symmetry_A
_geom_hbond_distance_DH
_geom_hbond_distance_HA
_geom_hbond_distance_DA
_geom_hbond_angle_DHA
_geom_hbond_publ_flag
C132 H132 Cg1 2_666 0.93 2.88 3.557(3) 131 no
C135 H135 Cg2 2_566 0.93 2.83 3.503(3) 130 no
C214 H214 Cg3 2_566 0.93 2.87 3.554(2) 131 no

loop_
_geom_torsion_atom_site_label_1
_geom_torsion_atom_site_label_2
_geom_torsion_atom_site_label_3
_geom_torsion_atom_site_label_4
_geom_torsion
O11 C11 C12 C13 -17.5(4)
C112 C11 C12 C13 162.9(2)
C11 C12 C13 C131 178.4(2)
C119 C111 C112 C113 1.4(3)
C119 C111 C112 C11 178.89(19)
O11 C11 C112 C111 -23.9(3)
C12 C11 C112 C111 155.7(2)
O11 C11 C112 C113 153.6(2)
C12 C11 C112 C113 -26.8(3)
C111 C112 C113 C114 0.4(3)
C11 C112 C113 C114 -177.0(2)
C112 C113 C114 C120 -1.4(3)
C120 C115 C116 C117 -1.0(4)
C115 C116 C117 C118 0.3(4)
C116 C117 C118 C119 0.1(4)
C112 C111 C119 C118 179.6(2)
C112 C111 C119 C120 -2.2(3)
C117 C118 C119 C111 178.3(2)
C117 C118 C119 C120 0.2(3)
C113 C114 C120 C115 -179.1(2)
C113 C114 C120 C119 0.5(3)
C116 C115 C120 C114 -179.1(2)
C116 C115 C120 C119 1.3(3)
C111 C119 C120 C114 1.2(3)
C118 C119 C120 C114 179.5(2)
C111 C119 C120 C115 -179.1(2)
C118 C119 C120 C115 -0.8(3)
C12 C13 C131 C132 169.7(2)
C12 C13 C131 C136 -12.1(4)
C136 C131 C132 C133 0.3(4)
C13 C131 C132 C133 178.6(2)
C131 C132 C133 C134 -0.8(4)
C132 C133 C134 F134 -178.9(2)
C132 C133 C134 C135 0.9(4)
F134 C134 C135 C136 179.2(2)
C133 C134 C135 C136 -0.7(4)
C134 C135 C136 C131 0.2(4)
C132 C131 C136 C135 0.0(3)
C13 C131 C136 C135 -178.3(2)
O21 C21 C22 C23 -13.5(4)
C212 C21 C22 C23 167.1(2)
C21 C22 C23 C231 178.3(2)
C219 C211 C212 C213 1.4(3)
C219 C211 C212 C21 -179.5(2)
O21 C21 C212 C211 -27.9(3)
C22 C21 C212 C211 151.6(2)
O21 C21 C212 C213 151.1(2)
C22 C21 C212 C213 -29.4(3)
C211 C212 C213 C214 0.8(3)
C21 C212 C213 C214 -178.2(2)
C212 C213 C214 C220 -2.1(3)
C220 C215 C216 C217 1.6(4)
C215 C216 C217 C218 0.1(4)
C216 C217 C218 C219 -1.2(4)
C217 C218 C219 C211 -178.6(2)
C217 C218 C219 C220 0.6(3)
C212 C211 C219 C218 176.8(2)
C212 C211 C219 C220 -2.3(3)
C213 C214 C220 C215 -178.1(2)
C213 C214 C220 C219 1.2(3)
C216 C215 C220 C214 177.0(2)
C216 C215 C220 C219 -2.2(3)
C218 C219 C220 C214 -178.2(2)
C211 C219 C220 C214 1.0(3)
C218 C219 C220 C215 1.1(3)
C211 C219 C220 C215 -179.7(2)
C22 C23 C231 C232 167.2(2)
C22 C23 C231 C236 -13.9(4)
C236 C231 C232 C233 1.5(3)
C23 C231 C232 C233 -179.5(2)
C231 C232 C233 C234 -1.0(4)
C232 C233 C234 F234 -179.5(2)
C232 C233 C234 C235 -0.4(4)
F234 C234 C235 C236 -179.7(2)
C233 C234 C235 C236 1.2(4)
C234 C235 C236 C231 -0.6(4)
C232 C231 C236 C235 -0.7(3)
C23 C231 C236 C235 -179.7(2)

_cod_database_fobs_code 2020723
